data_2007538
loop_
_publ_author_name
'Steiner, Thomas'

_publ_section_title
;
 N---H&#x00B7;&#x00B7;&#x00B7;S and N-H&#x00B7;&#x00B7;&#x00B7;Ph
 Hydrogen Bonding in 1-(2-Fluorophenyl)thiourea
;
_journal_issue 8
_journal_name_full 'Acta Crystallographica Section C'
_journal_page_first 1121
_journal_page_last 1123
_journal_paper_doi 10.1107/S010827019800242X
_journal_volume 54
_journal_year 1998
_chemical_formula_moiety 'C7 H7 F N2 S'
_chemical_formula_structural 'C7 H7 F N2 S'
_chemical_formula_sum 'C7 H7 F N2 S'
_chemical_formula_weight 170.27
_chemical_name_common ortho-fluorophenyl-thiourea
_chemical_name_systematic
;
1-(2-Fluorophenyl)thiourea
;
_space_group_IT_number 14
_symmetry_cell_setting monoclinic
_symmetry_space_group_name_Hall '-P 2ybc'
_symmetry_space_group_name_H-M 'P 1 21/c 1'
_cell_angle_alpha 90.00
_cell_angle_beta 97.49(3)
_cell_angle_gamma 90.00
_cell_formula_units_Z 4
_cell_length_a 9.573(2)
_cell_length_b 9.778(2)
_cell_length_c 8.562(2)
_cell_measurement_reflns_used 25
_cell_measurement_temperature 293(2)
_cell_measurement_theta_max 16
_cell_measurement_theta_min 15
_cell_volume 794.6(3)
_computing_molecular_graphics 'PLUTON (Spek, 1990)'
_computing_publication_material SHELXL96
_computing_structure_refinement 'SHELXL96 (Sheldrick, 1996b)'
_computing_structure_solution 'SHELXS96 (Sheldrick, 1996a)'
_diffrn_ambient_temperature 293(2)
_diffrn_measurement_device 'Rigaku AFC5'
_diffrn_measurement_method \w
_diffrn_radiation_monochromator graphite
_diffrn_radiation_source 'rotating anode'
_diffrn_radiation_type MoK\a
_diffrn_radiation_wavelength 0.71073
_diffrn_reflns_av_R_equivalents 0.024
_diffrn_reflns_av_sigmaI/netI 0.021
_diffrn_reflns_limit_h_max 12
_diffrn_reflns_limit_h_min -12
_diffrn_reflns_limit_k_max 2
_diffrn_reflns_limit_k_min -12
_diffrn_reflns_limit_l_max 11
_diffrn_reflns_limit_l_min -11
_diffrn_reflns_number 3704
_diffrn_reflns_theta_max 27.51
_diffrn_reflns_theta_min 2.15
_diffrn_standards_decay_% 0
_diffrn_standards_interval_count 200
_diffrn_standards_number 3
_exptl_absorpt_coefficient_mu 0.356
_exptl_absorpt_correction_type none
_exptl_crystal_colour colourless
_exptl_crystal_density_diffrn 1.423
_exptl_crystal_density_meas ?
_exptl_crystal_description rod
_exptl_crystal_F_000 352
_exptl_crystal_size_max 0.6
_exptl_crystal_size_mid 0.1
_exptl_crystal_size_min 0.1
_refine_diff_density_max 0.302
_refine_diff_density_min -0.206
_refine_ls_extinction_method none
_refine_ls_goodness_of_fit_all 1.113
_refine_ls_goodness_of_fit_obs 1.111
_refine_ls_hydrogen_treatment refall
_refine_ls_matrix_type full
_refine_ls_number_parameters 128
_refine_ls_number_reflns 1821
_refine_ls_number_restraints 0
_refine_ls_restrained_S_all 1.113
_refine_ls_restrained_S_obs 1.111
_refine_ls_R_factor_all 0.044
_refine_ls_R_factor_obs .036
_refine_ls_shift/esd_max 0.000
_refine_ls_shift/esd_mean 0.000
_refine_ls_structure_factor_coef Fsqd
_refine_ls_weighting_details 'w = 1/[\s^2^(Fo^2^)+(0.0509P)^2^+0.1496P] where P=(Fo^2^+2Fc^2^)/3'
_refine_ls_weighting_scheme calc
_refine_ls_wR_factor_all 0.100
_refine_ls_wR_factor_obs .092
_reflns_number_observed 1571
_reflns_number_total 1821
_reflns_observed_criterion I>2\s(I)
_cod_data_source_file jz1278.cif
_cod_data_source_block I
_cod_depositor_comments
;
The following automatic conversions were performed:

'_exptl_crystal_density_meas' value 'not measured' was changed to '?'
- the value is perceived as not measured.

Automatic conversion script
Id: cif_fix_values 3008 2015-01-20 13:52:24Z robertas 

The following automatic conversions were performed:

'_refine_ls_weighting_scheme' value 'calc w =
1/[\s^2^(Fo^2^)+(0.0509P)^2^+0.1496P] where P=(Fo^2^+2Fc^2^)/3' was
changed to 'calc'. New tag '_refine_ls_weighting_details' was
created. The value of the new tag was set to 'w =
1/[\s^2^(Fo^2^)+(0.0509P)^2^+0.1496P] where P=(Fo^2^+2Fc^2^)/3'.

Automatic conversion script
Id: cif_fix_values 3143 2015-03-26 13:38:13Z robertas 
;
_cod_original_sg_symbol_H-M 'P 21/c'
_cod_database_code 2007538

loop_
_symmetry_equiv_pos_as_xyz
'x, y, z'
'-x, y+1/2, -z+1/2'
'-x, -y, -z'
'x, -y-1/2, z-1/2'

loop_
_atom_site_aniso_label
_atom_site_aniso_U_11
_atom_site_aniso_U_22
_atom_site_aniso_U_33
_atom_site_aniso_U_12
_atom_site_aniso_U_13
_atom_site_aniso_U_23
S .0702(3) .0306(2) .0309(2) -.00532(17) .00377(18) -.00065(14)
N1 .0627(8) .0330(7) .0281(6) -.0063(6) .0026(5) .0001(5)
N2 .1338(18) .0340(8) .0287(7) -.0156(9) .0128(8) -.0014(6)
C1 .0492(8) .0349(8) .0294(7) -.0032(6) .0044(6) -.0008(6)
C2 .0463(8) .0324(7) .0312(7) -.0021(6) .0063(6) -.0045(5)
C3 .0479(9) .0434(9) .0452(9) .0053(7) -.0005(7) -.0069(7)
C4 .0473(10) .0549(11) .0735(13) -.0097(9) .0042(9) -.0204(10)
C5 .0670(12) .0362(9) .0708(12) -.0096(8) .0227(10) -.0116(9)
C6 .0690(12) .0356(9) .0573(11) .0071(8) .0103(9) -.0015(8)
C7 .0483(9) .0407(9) .0460(9) .0021(7) .0006(7) -.0041(7)
F .0710(8) .0611(8) .0796(8) .0147(6) -.0251(6) -.0028(6)

loop_
_atom_site_label
_atom_site_fract_x
_atom_site_fract_y
_atom_site_fract_z
_atom_site_U_iso_or_equiv
_atom_site_thermal_displace_type
_atom_site_calc_flag
_atom_site_refinement_flags
_atom_site_occupancy
_atom_site_disorder_group
_atom_site_type_symbol
S .34140(5) .30528(4) .12642(4) .04416(16) Uani d . 1 . S
N1 .29237(16) .06214(14) -.00736(15) .0416(3) Uani d . 1 . N
H1 .289(2) .107(2) -.090(2) .056(6) Uiso d . 1 . H
N2 .3186(2) .06725(17) .26246(18) .0653(5) Uani d . 1 . N
H21 .299(2) -.015(3) .263(3) .070(7) Uiso d . 1 . H
H22 .326(2) .111(3) .350(3) .066(6) Uiso d . 1 . H
C1 .31583(16) .13386(16) .12784(16) .0379(3) Uani d . 1 . C
C2 .25098(16) -.07801(16) -.01748(16) .0365(3) Uani d . 1 . C
C3 .12171(18) -.11305(18) -.09925(19) .0460(4) Uani d . 1 . C
C4 .0721(2) -.2449(2) -.1072(3) .0589(5) Uani d . 1 . C
H4 -.016(3) -.264(3) -.165(3) .080(8) Uiso d . 1 . H
C5 .1549(2) -.3465(2) -.0297(3) .0568(5) Uani d . 1 . C
H5 .123(2) -.432(3) -.028(3) .070(6) Uiso d . 1 . H
C6 .2848(2) -.31578(18) .0494(2) .0538(5) Uani d . 1 . C
H6 .344(2) -.380(3) .103(3) .077(8) Uiso d . 1 . H
C7 .33423(19) -.18237(17) .0542(2) .0455(4) Uani d . 1 . C
H7 .423(2) -.157(2) .105(2) .052(5) Uiso d . 1 . H
F .04188(13) -.01211(14) -.17253(16) .0737(4) Uani d . 1 . F

loop_
_atom_type_symbol
_atom_type_description
_atom_type_scat_dispersion_real
_atom_type_scat_dispersion_imag
_atom_type_scat_source
C C 0.0033 0.0016 'International Tables Vol C Tables 4.2.6.8 and 6.1.1.4'
H H 0.0000 0.0000 'International Tables Vol C Tables 4.2.6.8 and 6.1.1.4'
N N 0.0061 0.0033 'International Tables Vol C Tables 4.2.6.8 and 6.1.1.4'
S S 0.1246 0.1234 'International Tables Vol C Tables 4.2.6.8 and 6.1.1.4'
F F 0.0171 0.0103 'International Tables Vol C Tables 4.2.6.8 and 6.1.1.4'

loop_
_geom_angle_atom_site_label_1
_geom_angle_atom_site_label_2
_geom_angle_atom_site_label_3
_geom_angle
C1 N1 C2 124.50(13)
C1 N1 H1 116.5(15)
C2 N1 H1 118.2(15)
C1 N2 H21 120.6(16)
C1 N2 H22 120.4(16)
H21 N2 H22 118(2)
N2 C1 N1 118.38(15)
N2 C1 S 120.50(12)
N1 C1 S 121.13(11)
C3 C2 C7 117.78(15)
C3 C2 N1 119.47(14)
C7 C2 N1 122.74(14)
F C3 C4 119.47(17)
F C3 C2 117.94(16)
C4 C3 C2 122.59(17)
C3 C4 C5 118.52(18)
C3 C4 H4 119.8(16)
C5 C4 H4 121.7(16)
C6 C5 C4 120.37(18)
C6 C5 H5 119.4(15)
C4 C5 H5 120.2(15)
C5 C6 C7 120.34(19)
C5 C6 H6 123.6(16)
C7 C6 H6 116.0(16)
C6 C7 C2 120.32(17)
C6 C7 H7 123.0(13)
C2 C7 H7 116.7(13)

loop_
_geom_bond_atom_site_label_1
_geom_bond_atom_site_label_2
_geom_bond_site_symmetry_2
_geom_bond_distance
_geom_bond_publ_flag
S C1 . 1.6942(16) ?
N1 C1 . 1.3470(19) ?
N1 C2 . 1.426(2) ?
N1 H1 . .83(2) ?
N2 C1 . 1.321(2) ?
N2 H21 . .83(3) ?
N2 H22 . .85(3) ?
C2 C3 . 1.383(2) ?
C2 C7 . 1.388(2) ?
C3 F . 1.352(2) ?
C3 C4 . 1.373(3) ?
C4 C5 . 1.385(3) ?
C4 H4 . .94(3) ?
C5 C6 . 1.370(3) ?
C5 H5 . .90(2) ?
C6 C7 . 1.386(2) ?
C6 H6 . .92(3) ?
C7 H7 . .94(2) ?

loop_
_geom_hbond_atom_site_label_D
_geom_hbond_atom_site_label_H
_geom_hbond_atom_site_label_A
_geom_hbond_site_symmetry_A
_geom_hbond_distance_DH
_geom_hbond_distance_HA
_geom_hbond_distance_DA
_geom_hbond_angle_DHA
N1 H1 S 4_565 0.83(3) 2.69(2) 3.481(2) 162.0(10)
N2 H22 S 4_566 0.85(3) 2.50(2) 3.337(2) 169.0(10)
N2 H21 C5 4_556 0.83(3) 2.74(3) 3.318(3) 128(2)

loop_
_geom_torsion_atom_site_label_1
_geom_torsion_atom_site_label_2
_geom_torsion_atom_site_label_3
_geom_torsion_atom_site_label_4
_geom_torsion
C2 N1 C1 N2 9.1(3)
C2 N1 C1 S -171.00(12)
C1 N1 C2 C3 116.78(18)
C1 N1 C2 C7 -62.0(2)
C7 C2 C3 F -178.39(15)
N1 C2 C3 F 2.8(2)
C7 C2 C3 C4 2.1(3)
N1 C2 C3 C4 -176.69(16)
F C3 C4 C5 -179.22(18)
C2 C3 C4 C5 0.2(3)
C3 C4 C5 C6 -1.7(3)
C4 C5 C6 C7 0.7(3)
C5 C6 C7 C2 1.7(3)
C3 C2 C7 C6 -3.1(2)
N1 C2 C7 C6 175.69(16)

loop_
_cod_related_entry_id
_cod_related_entry_database
_cod_related_entry_code
1 ChemSpider 2019133
